data_7122669
loop_
_publ_author_name
'Zheng, Xiongfei'
'Yang, Yanjing'
'Li, Mengxuan'
'Zhao, Fengqi'
'Gu, Qinfen'
'Ma, Xiaohua'
'Guo, Yanhui'

_publ_section_title
;
 Li(NH3)B3H8: A new ionic liquid octahydrotriborate
;
_journal_name_full 'Chemical Communications'
_journal_paper_doi 10.1039/C8CC08300B
_journal_year 2018
_chemical_formula_sum 'B12 H44 Li4 N4'
_chemical_formula_weight 257.87
_space_group_IT_number 9
_symmetry_cell_setting monoclinic
_symmetry_Int_Tables_number 9
_symmetry_space_group_name_Hall 'C -2yc'
_symmetry_space_group_name_H-M 'C 1 c 1'
_audit_block_doi 10.5517/ccdc.csd.cc20kpbm
_audit_update_record
;
2018-11-19 deposited with the CCDC.
2018-11-26 downloaded from the CCDC.
;
_cell_angle_alpha 90
_cell_angle_beta 110.10456(52)
_cell_angle_gamma 90
_cell_formula_units_Z 4
_cell_length_a 8.812993(45)
_cell_length_b 8.862578(48)
_cell_length_c 8.207642(42)
_cell_measurement_temperature 200
_cell_measurement_wavelength 0.8271
_cell_volume 602.003(6)
_diffrn_ambient_temperature 200
_diffrn_measurement_device_type 'RPI diffractometer'
_diffrn_radiation_polarisn_ratio 0.98
_diffrn_radiation_probe x-ray
_diffrn_radiation_type synchrotron
_diffrn_radiation_wavelength 0.8271
_exptl_absorpt_coefficient_mu 0.042
_pd_calc_method 'Rietveld Refinement'
_pd_char_colour colorless
_pd_meas_2theta_range_inc 0.00375
_pd_meas_2theta_range_max 83.000
_pd_meas_2theta_range_min 3.000
_pd_proc_ls_prof_R_factor 0.0365
_pd_proc_ls_prof_wR_factor 0.0445
_pd_spec_shape cylinder
_refine_ls_goodness_of_fit_all 1.730
_refine_ls_R_factor_all 0.0289
_cod_data_source_file c8cc08300b2.cif
_cod_data_source_block LiB3H8NH3
_cod_original_cell_volume 602.0028(58)
_cod_original_sg_symbol_H-M 'C c'
_cod_original_formula_sum 'Li4 N4 B12 H44'
_cod_database_code 7122669

loop_
_symmetry_equiv_pos_as_xyz
'x, -y, z+1/2'
'x, y, z'
'x+1/2, -y+1/2, z+1/2'
'x+1/2, y+1/2, z'

loop_
_atom_site_label
_atom_site_type_symbol
_atom_site_Wyckoff_symbol
_atom_site_symmetry_multiplicity
_atom_site_fract_x
_atom_site_fract_y
_atom_site_fract_z
_atom_site_occupancy
_atom_site_B_iso_or_equiv
Li1 Li a 4 0.5283(1) 0.6057(1) 0.7710(1) 1 1.66(3)
N1 N a 4 -0.4854(1) 0.1776(2) -0.6779(2) 1 1.57(2)
H1 H a 4 -0.4035 0.1501 -0.5721 1 1.58(3)
H2 H a 4 -0.5814 0.1525 -0.6552 1 1.58(3)
H3 H a 4 -0.4791 0.0978 -0.7533 1 1.58(3)
B1 B a 4 0.5775(1) -0.7325(2) 0.8898(1) 1 0.95(2)
B2 B a 4 0.4423(1) -0.5976(2) 0.9252(2) 1 0.95(2)
B3 B a 4 0.6616(1) -0.5734(1) 0.0228(1) 1 0.95(2)
H11 H a 4 0.5867 -0.7185 0.7453 1 1.58(3)
H12 H a 4 0.5894 -0.8519 0.9359 1 1.58(3)
H13 H a 4 0.4265 -0.6994 0.8577 1 1.58(3)
H14 H a 4 0.7110 -0.6681 0.9843 1 1.58(3)
H15 H a 4 0.4007 -0.6333 0.0529 1 1.58(3)
H16 H a 4 0.3962 -0.4974 0.8524 1 1.58(3)
H17 H a 4 0.6895 -0.6015 0.1813 1 1.58(3)
H18 H a 4 0.6892 -0.4651 0.9827 1 1.58(3)

loop_
_geom_angle_atom_site_label_1
_geom_angle_atom_site_label_2
_geom_angle_atom_site_label_3
_geom_angle
Li1 H11 H1 121.316
Li1 H11 H12 119.228

loop_
_geom_bond_atom_site_label_1
_geom_bond_atom_site_label_2
_geom_bond_distance
Li1 H15 1.77289
Li1 H16 1.78100
Li1 H17 1.81137
Li1 H18 1.93225
